data_7712792
loop_
_publ_author_name
'Katzenmayer, Markus'
'Kracht, Felix'
'Maichle-Moessmer, Caecilia'
'Anwander, Reiner'

_publ_section_title
;
 Potential precursors for terminal ytterbium(II) imide complexes bearing
 the tris(3-tert-butyl-5-methylpyrazolyl)hydroborato ligand
;
_journal_name_full 'Dalton Transactions'
_journal_paper_doi 10.1039/D3DT00861D
_journal_year 2023
_chemical_formula_sum 'C32 H44 B Cl F6 N7 Yb'
_chemical_formula_weight 860.04
_chemical_properties_physical Air-sensitive,Moisture-sensitive
_space_group_crystal_system monoclinic
_space_group_IT_number 14
_space_group_name_Hall '-P 2yn'
_space_group_name_H-M_alt 'P 1 21/n 1'
_atom_sites_solution_hydrogens mixed
_audit_creation_method SHELXL-2018/3
_audit_update_record
;
2023-03-14 deposited with the CCDC.	2023-04-18 downloaded from the CCDC.
;
_cell_angle_alpha 90
_cell_angle_beta 104.3460(10)
_cell_angle_gamma 90
_cell_formula_units_Z 4
_cell_length_a 11.6245(3)
_cell_length_b 16.0723(4)
_cell_length_c 20.2693(5)
_cell_measurement_reflns_used 498
_cell_measurement_temperature 100(2)
_cell_measurement_theta_max 31.69
_cell_measurement_theta_min 2.745
_cell_volume 3668.87(16)
_computing_cell_refinement 'SAINT V8.40B (Bruker Nano, Inc., 2019)'
_computing_data_collection 'APEX3 v2019.11-0'
_computing_data_reduction 'SAINT V8.40B (Bruker Nano, Inc., 2019)'
_computing_structure_refinement 'SHELXL-2018/3 (Sheldrick, 2018)'
_computing_structure_solution 'SHELXT 2018/2 (Sheldrick, 2018)'
_diffrn_ambient_temperature 100(2)
_diffrn_measured_fraction_theta_full 1.000
_diffrn_measured_fraction_theta_max 0.999
_diffrn_measurement_device_type 'Bruker APEX II DUO'
_diffrn_measurement_method 'omega scans'
_diffrn_radiation_type MoK\a
_diffrn_radiation_wavelength 0.71073
_diffrn_reflns_av_R_equivalents 0.0238
_diffrn_reflns_av_unetI/netI 0.0150
_diffrn_reflns_Laue_measured_fraction_full 1.000
_diffrn_reflns_Laue_measured_fraction_max 0.999
_diffrn_reflns_limit_h_max 15
_diffrn_reflns_limit_h_min -16
_diffrn_reflns_limit_k_max 22
_diffrn_reflns_limit_k_min -22
_diffrn_reflns_limit_l_max 24
_diffrn_reflns_limit_l_min -28
_diffrn_reflns_number 79290
_diffrn_reflns_point_group_measured_fraction_full 1.000
_diffrn_reflns_point_group_measured_fraction_max 0.999
_diffrn_reflns_theta_full 25.242
_diffrn_reflns_theta_max 30.539
_diffrn_reflns_theta_min 1.637
_diffrn_source 'ImuS-focus sealed tube'
_exptl_absorpt_coefficient_mu 2.685
_exptl_absorpt_correction_type numerical
_exptl_absorpt_process_details 'sadabs V2012/1 (Bruker AXS Inc.)'
_exptl_crystal_colour 'dark orange'
_exptl_crystal_density_diffrn 1.557
_exptl_crystal_description block
_exptl_crystal_F_000 1724
_exptl_crystal_size_max 0.154
_exptl_crystal_size_mid 0.128
_exptl_crystal_size_min 0.125
_exptl_transmission_factor_max 0.5809
_exptl_transmission_factor_min 0.4726
_refine_diff_density_max 1.890
_refine_diff_density_min -0.786
_refine_diff_density_rms 0.079
_refine_ls_extinction_method none
_refine_ls_goodness_of_fit_ref 1.048
_refine_ls_hydrogen_treatment mixed
_refine_ls_matrix_type full
_refine_ls_number_parameters 479
_refine_ls_number_reflns 11225
_refine_ls_number_restraints 36
_refine_ls_restrained_S_all 1.067
_refine_ls_R_factor_all 0.0236
_refine_ls_R_factor_gt 0.0201
_refine_ls_shift/su_max 0.012
_refine_ls_shift/su_mean 0.000
_refine_ls_structure_factor_coef Fsqd
_refine_ls_weighting_details 'w=1/[\s^2^(Fo^2^)+(0.0223P)^2^+3.2739P] where P=(Fo^2^+2Fc^2^)/3'
_refine_ls_weighting_scheme calc
_refine_ls_wR_factor_gt 0.0473
_refine_ls_wR_factor_ref 0.0490
_reflns_Friedel_coverage 0.000
_reflns_number_gt 10175
_reflns_number_total 11225
_reflns_threshold_expression 'I > 2\s(I)'
_cod_data_source_file d3dt00861d2.cif
_cod_data_source_block 10a_mo_MK226_0m
_cod_original_sg_symbol_H-M 'P 21/n'
_cod_database_code 7712792
_shelx_shelxl_version_number 2018/3
_shelx_space_group_comment
;
The symmetry employed for this shelxl refinement is uniquely defined
by the following loop, which should always be used as a source of
symmetry information in preference to the above space-group names.
They are only intended as comments.
;
_shelx_estimated_absorpt_t_min 0.683
_shelx_estimated_absorpt_t_max 0.730

loop_
_space_group_symop_operation_xyz
'x, y, z'
'-x+1/2, y+1/2, -z+1/2'
'-x, -y, -z'
'x-1/2, -y-1/2, z-1/2'

loop_
_atom_site_label
_atom_site_type_symbol
_atom_site_fract_x
_atom_site_fract_y
_atom_site_fract_z
_atom_site_U_iso_or_equiv
_atom_site_adp_type
_atom_site_occupancy
_atom_site_site_symmetry_order
_atom_site_calc_flag
_atom_site_refinement_flags_posn
_atom_site_refinement_flags_adp
_atom_site_refinement_flags_occupancy
_atom_site_disorder_assembly
_atom_site_disorder_group
C1 C 0.63066(15) 0.74667(11) 0.46494(8) 0.0194(3) Uani 1 1 d . . . . .
C2 C 0.69847(17) 0.70219(11) 0.52035(9) 0.0236(3) Uani 1 1 d . . . . .
H2 H 0.726557 0.721601 0.565764 0.028 Uiso 1 1 calc R U . . .
C3 C 0.71645(16) 0.62432(11) 0.49579(8) 0.0210(3) Uani 1 1 d . . . . .
C4 C 0.57859(17) 0.83294(11) 0.46531(9) 0.0223(3) Uani 1 1 d . . . . .
C5 C 0.6792(2) 0.89417(12) 0.49478(11) 0.0340(4) Uani 1 1 d . . . . .
H5A H 0.736349 0.894061 0.466457 0.051 Uiso 1 1 calc R U . . .
H5B H 0.719238 0.877408 0.541285 0.051 Uiso 1 1 calc R U . . .
H5C H 0.646294 0.950221 0.495457 0.051 Uiso 1 1 calc R U . . .
C6 C 0.4899(2) 0.83078(13) 0.51019(11) 0.0320(4) Uani 1 1 d . . . . .
H6A H 0.455875 0.886327 0.511680 0.048 Uiso 1 1 calc R U . . .
H6B H 0.530959 0.813504 0.556392 0.048 Uiso 1 1 calc R U . . .
H6C H 0.426301 0.791140 0.491144 0.048 Uiso 1 1 calc R U . . .
C7 C 0.51326(19) 0.86033(12) 0.39382(10) 0.0289(4) Uani 1 1 d . . . . .
H7A H 0.569286 0.862931 0.364850 0.043 Uiso 1 1 calc R U . . .
H7B H 0.478208 0.915411 0.395967 0.043 Uiso 1 1 calc R U . . .
H7C H 0.450288 0.820247 0.374710 0.043 Uiso 1 1 calc R U . . .
C8 C 0.78208(19) 0.55194(12) 0.53360(9) 0.0289(4) Uani 1 1 d . . . . .
H8A H 0.725612 0.507833 0.536974 0.043 Uiso 1 1 calc R U . . .
H8B H 0.824593 0.569666 0.579417 0.043 Uiso 1 1 calc R U . . .
H8C H 0.839068 0.530867 0.509207 0.043 Uiso 1 1 calc R U . . .
C9 C 0.32802(15) 0.57078(11) 0.29720(9) 0.0195(3) Uani 1 1 d . . . . .
C10 C 0.32777(16) 0.48721(11) 0.31554(10) 0.0257(4) Uani 1 1 d . . . . .
H10 H 0.260915 0.451297 0.308506 0.031 Uiso 1 1 calc R U . . .
C11 C 0.44414(16) 0.46720(11) 0.34596(10) 0.0238(3) Uani 1 1 d . . . . .
C12 C 0.22147(16) 0.62358(12) 0.26481(10) 0.0259(4) Uani 1 1 d . . . . .
C13 C 0.22573(18) 0.70661(13) 0.30291(11) 0.0295(4) Uani 1 1 d . . . . .
H13A H 0.294048 0.739177 0.297459 0.044 Uiso 1 1 calc R U . . .
H13B H 0.233376 0.695776 0.351391 0.044 Uiso 1 1 calc R U . . .
H13C H 0.152498 0.737825 0.284197 0.044 Uiso 1 1 calc R U . . .
C14 C 0.2164(2) 0.63926(14) 0.18998(11) 0.0369(5) Uani 1 1 d . . . . .
H14A H 0.207356 0.586168 0.165462 0.055 Uiso 1 1 calc R U . . .
H14B H 0.290025 0.666366 0.186149 0.055 Uiso 1 1 calc R U . . .
H14C H 0.148702 0.675344 0.170223 0.055 Uiso 1 1 calc R U . . .
C15 C 0.10864(19) 0.57754(16) 0.27012(16) 0.0501(7) Uani 1 1 d . . . . .
H15A H 0.039154 0.612495 0.251370 0.075 Uiso 1 1 calc R U . . .
H15B H 0.112822 0.565285 0.318025 0.075 Uiso 1 1 calc R U . . .
H15C H 0.101796 0.525397 0.244377 0.075 Uiso 1 1 calc R U . . .
C16 C 0.4947(2) 0.38528(12) 0.37403(14) 0.0403(5) Uani 1 1 d . . . . .
H16A H 0.431966 0.343017 0.364689 0.060 Uiso 1 1 calc R U . . .
H16B H 0.527240 0.390169 0.423323 0.060 Uiso 1 1 calc R U . . .
H16C H 0.557976 0.368976 0.352460 0.060 Uiso 1 1 calc R U . . .
C17 C 0.73326(14) 0.59256(10) 0.22239(8) 0.0165(3) Uani 1 1 d . . . . .
C18 C 0.81542(14) 0.52926(10) 0.24753(8) 0.0176(3) Uani 1 1 d . . . . .
H18 H 0.871334 0.505954 0.225644 0.021 Uiso 1 1 calc R U . . .
C19 C 0.79883(13) 0.50750(9) 0.31060(8) 0.0156(3) Uani 1 1 d . . . . .
C20 C 0.71174(16) 0.63693(11) 0.15473(9) 0.0215(3) Uani 1 1 d . . . . .
C21 C 0.81070(19) 0.70088(13) 0.15635(11) 0.0303(4) Uani 1 1 d . . . . .
H21A H 0.887008 0.672026 0.163098 0.045 Uiso 1 1 calc R U . . .
H21B H 0.814218 0.740053 0.193843 0.045 Uiso 1 1 calc R U . . .
H21C H 0.793982 0.731329 0.113125 0.045 Uiso 1 1 calc R U . . .
C22 C 0.7121(2) 0.57256(14) 0.09893(10) 0.0358(5) Uani 1 1 d . . . . .
H22A H 0.697864 0.600628 0.054721 0.054 Uiso 1 1 calc R U . . .
H22B H 0.649275 0.531507 0.097824 0.054 Uiso 1 1 calc R U . . .
H22C H 0.789214 0.544426 0.108586 0.054 Uiso 1 1 calc R U . . .
C23 C 0.59202(18) 0.68196(13) 0.13891(10) 0.0287(4) Uani 1 1 d . . . . .
H23A H 0.571965 0.700650 0.091411 0.043 Uiso 1 1 calc R U . . .
H23B H 0.596994 0.730192 0.169073 0.043 Uiso 1 1 calc R U . . .
H23C H 0.530435 0.643878 0.146129 0.043 Uiso 1 1 calc R U . . .
C24 C 0.86036(15) 0.44193(10) 0.35874(9) 0.0208(3) Uani 1 1 d . . . . .
H24A H 0.805192 0.396081 0.359650 0.031 Uiso 1 1 calc R U . . .
H24B H 0.887469 0.465667 0.404498 0.031 Uiso 1 1 calc R U . . .
H24C H 0.928815 0.420980 0.343662 0.031 Uiso 1 1 calc R U . . .
C25 C 0.82821(14) 0.80251(10) 0.33402(8) 0.0166(3) Uani 1 1 d . . . . .
C26 C 0.87936(15) 0.73653(10) 0.37731(9) 0.0189(3) Uani 1 1 d . . . . .
H26 H 0.832987 0.688773 0.380674 0.023 Uiso 1 1 calc R U . . .
C27 C 0.99640(15) 0.74037(10) 0.41504(9) 0.0190(3) Uani 1 1 d . . . . .
C28 C 1.06871(15) 0.80805(11) 0.41212(9) 0.0210(3) Uani 1 1 d . . . . .
H28 H 1.148329 0.810282 0.438811 0.025 Uiso 1 1 calc R U . . .
C29 C 1.01983(15) 0.87258(10) 0.36848(9) 0.0198(3) Uani 1 1 d . . . . .
C30 C 0.90333(15) 0.87062(10) 0.32999(9) 0.0194(3) Uani 1 1 d . . . . .
H30 H 0.873389 0.915722 0.300426 0.023 Uiso 1 1 calc R U . . .
C31 C 1.04395(17) 0.66913(11) 0.46135(10) 0.0265(4) Uani 1 1 d . . . . .
C32 C 1.09566(17) 0.94704(13) 0.36601(11) 0.0321(4) Uani 1 1 d . . . . .
N1 N 0.66282(12) 0.62247(8) 0.42836(7) 0.0172(3) Uani 1 1 d . . . . .
N2 N 0.61045(13) 0.69901(8) 0.40891(7) 0.0170(3) Uani 1 1 d . . . . .
N3 N 0.51078(12) 0.53621(8) 0.34592(7) 0.0171(3) Uani 1 1 d . . . . .
N4 N 0.43982(12) 0.60103(8) 0.31437(7) 0.0162(2) Uani 1 1 d . . . . .
N5 N 0.71083(12) 0.55582(8) 0.32248(7) 0.0151(2) Uani 1 1 d . . . . .
N6 N 0.66986(12) 0.60871(8) 0.26814(7) 0.0152(2) Uani 1 1 d . . . . .
N7 N 0.71147(12) 0.79983(9) 0.29812(8) 0.0187(3) Uani 1 1 d . . . . .
H7 H 0.694(2) 0.8428(15) 0.2755(12) 0.028 Uiso 1 1 d . U . . .
B1 B 0.64375(16) 0.54667(11) 0.37952(9) 0.0162(3) Uani 1 1 d . . . . .
H1 H 0.676(2) 0.4918(14) 0.4079(11) 0.024 Uiso 1 1 d . U . . .
F1 F 1.00048(14) 0.66861(9) 0.51710(7) 0.0477(4) Uani 1 1 d . . . . .
F2 F 1.01508(14) 0.59528(8) 0.43247(8) 0.0517(4) Uani 1 1 d . . . . .
F3 F 1.16140(11) 0.67086(9) 0.48518(8) 0.0477(4) Uani 1 1 d . . . . .
Cl1 Cl 0.41984(4) 0.82026(3) 0.21554(2) 0.02368(8) Uani 1 1 d . . . . .
Yb1 Yb 0.55556(2) 0.71851(2) 0.29211(2) 0.01405(2) Uani 1 1 d . . . . .
F4 F 1.0977(5) 0.9978(2) 0.42532(18) 0.0359(9) Uani 0.581(13) 1 d . U P A 1
F5 F 1.2058(3) 0.9319(2) 0.3710(4) 0.0410(10) Uani 0.581(13) 1 d . U P A 1
F6 F 1.0516(7) 0.9960(5) 0.3112(3) 0.0277(11) Uani 0.581(13) 1 d . U P A 1
F4A F 1.1363(7) 0.9834(4) 0.4201(3) 0.0409(13) Uani 0.419(13) 1 d . U P A 2
F5A F 1.1985(4) 0.9188(3) 0.3429(4) 0.0351(12) Uani 0.419(13) 1 d . U P A 2
F6A F 1.0461(10) 1.0044(6) 0.3216(5) 0.0249(14) Uani 0.419(13) 1 d . U P A 2

loop_
_atom_site_aniso_label
_atom_site_aniso_U_11
_atom_site_aniso_U_22
_atom_site_aniso_U_33
_atom_site_aniso_U_23
_atom_site_aniso_U_13
_atom_site_aniso_U_12
C1 0.0217(8) 0.0200(7) 0.0172(7) -0.0010(6) 0.0059(6) -0.0003(6)
C2 0.0293(9) 0.0264(8) 0.0143(7) 0.0004(6) 0.0039(6) 0.0032(7)
C3 0.0254(8) 0.0231(8) 0.0145(7) 0.0025(6) 0.0049(6) 0.0034(6)
C4 0.0294(9) 0.0179(7) 0.0196(8) -0.0020(6) 0.0059(7) 0.0024(6)
C5 0.0419(11) 0.0214(9) 0.0357(11) -0.0032(8) 0.0042(9) -0.0059(8)
C6 0.0376(11) 0.0305(10) 0.0316(10) -0.0029(8) 0.0156(8) 0.0073(8)
C7 0.0384(10) 0.0225(8) 0.0245(9) 0.0004(7) 0.0053(8) 0.0112(7)
C8 0.0384(10) 0.0290(9) 0.0170(8) 0.0051(7) 0.0026(7) 0.0101(8)
C9 0.0183(7) 0.0215(7) 0.0196(7) -0.0007(6) 0.0066(6) -0.0024(6)
C10 0.0222(8) 0.0223(8) 0.0347(10) 0.0013(7) 0.0111(7) -0.0055(6)
C11 0.0244(8) 0.0183(7) 0.0320(9) 0.0038(7) 0.0129(7) -0.0025(6)
C12 0.0172(8) 0.0276(9) 0.0312(9) 0.0044(7) 0.0029(7) -0.0016(6)
C13 0.0243(9) 0.0329(10) 0.0337(10) 0.0021(8) 0.0116(8) 0.0076(7)
C14 0.0446(12) 0.0326(10) 0.0262(10) 0.0003(8) -0.0048(9) 0.0014(9)
C15 0.0166(9) 0.0462(13) 0.083(2) 0.0204(13) 0.0031(10) -0.0045(9)
C16 0.0335(11) 0.0185(8) 0.0705(16) 0.0132(10) 0.0158(11) -0.0018(8)
C17 0.0166(7) 0.0167(7) 0.0166(7) 0.0002(5) 0.0046(6) -0.0014(5)
C18 0.0156(7) 0.0177(7) 0.0203(7) -0.0010(6) 0.0061(6) 0.0002(5)
C19 0.0142(7) 0.0140(6) 0.0181(7) -0.0013(5) 0.0029(5) 0.0008(5)
C20 0.0260(8) 0.0224(8) 0.0181(7) 0.0036(6) 0.0092(6) 0.0022(6)
C21 0.0319(10) 0.0324(10) 0.0299(10) 0.0114(8) 0.0139(8) -0.0021(8)
C22 0.0566(14) 0.0335(10) 0.0190(9) 0.0011(8) 0.0129(9) 0.0048(10)
C23 0.0279(9) 0.0347(10) 0.0229(9) 0.0106(7) 0.0048(7) 0.0060(8)
C24 0.0209(8) 0.0178(7) 0.0228(8) 0.0026(6) 0.0036(6) 0.0060(6)
C25 0.0170(7) 0.0165(7) 0.0162(7) 0.0002(5) 0.0036(6) 0.0007(5)
C26 0.0181(7) 0.0170(7) 0.0201(8) 0.0021(6) 0.0019(6) -0.0005(6)
C27 0.0198(7) 0.0162(7) 0.0193(7) 0.0014(6) 0.0013(6) 0.0030(6)
C28 0.0181(7) 0.0206(7) 0.0216(8) -0.0007(6) -0.0001(6) 0.0005(6)
C29 0.0189(7) 0.0172(7) 0.0224(8) 0.0016(6) 0.0034(6) -0.0022(6)
C30 0.0189(7) 0.0176(7) 0.0210(8) 0.0037(6) 0.0035(6) 0.0003(6)
C31 0.0253(9) 0.0192(8) 0.0289(9) 0.0036(7) -0.0051(7) 0.0001(6)
C32 0.0227(9) 0.0280(9) 0.0408(11) 0.0113(8) -0.0011(8) -0.0068(7)
N1 0.0206(6) 0.0162(6) 0.0149(6) 0.0035(5) 0.0047(5) 0.0041(5)
N2 0.0194(6) 0.0154(6) 0.0160(6) 0.0014(5) 0.0038(5) 0.0029(5)
N3 0.0178(6) 0.0143(6) 0.0205(7) 0.0032(5) 0.0073(5) 0.0008(5)
N4 0.0161(6) 0.0166(6) 0.0161(6) 0.0013(5) 0.0040(5) 0.0007(5)
N5 0.0160(6) 0.0140(6) 0.0153(6) 0.0021(5) 0.0038(5) 0.0022(5)
N6 0.0158(6) 0.0148(6) 0.0153(6) 0.0034(5) 0.0042(5) 0.0014(5)
N7 0.0159(6) 0.0172(6) 0.0210(7) 0.0057(5) 0.0006(5) 0.0012(5)
B1 0.0180(8) 0.0154(7) 0.0159(8) 0.0022(6) 0.0054(6) 0.0022(6)
F1 0.0589(9) 0.0458(8) 0.0383(7) 0.0225(6) 0.0118(7) 0.0105(7)
F2 0.0672(10) 0.0182(5) 0.0510(8) -0.0010(5) -0.0209(7) 0.0084(6)
F3 0.0235(6) 0.0415(7) 0.0660(10) 0.0252(7) -0.0116(6) 0.0016(5)
Cl1 0.01870(17) 0.02513(19) 0.0266(2) 0.01076(15) 0.00442(15) 0.00614(14)
Yb1 0.01359(3) 0.01367(3) 0.01461(3) 0.00287(2) 0.00297(2) 0.00165(2)
F4 0.0401(16) 0.0283(12) 0.0351(12) -0.0048(9) 0.0012(11) -0.0116(11)
F5 0.0247(11) 0.0392(13) 0.058(2) 0.0097(13) 0.0089(12) -0.0041(9)
F6 0.0307(15) 0.0247(17) 0.0286(18) 0.0060(13) 0.0089(13) -0.0037(11)
F4A 0.043(2) 0.0366(18) 0.0388(17) -0.0002(13) 0.0024(14) -0.0171(15)
F5A 0.0248(14) 0.0368(17) 0.046(2) 0.0105(14) 0.0130(14) -0.0009(11)
F6A 0.0281(18) 0.0214(19) 0.026(2) 0.0042(15) 0.0079(15) -0.0029(13)

loop_
_atom_type_symbol
_atom_type_description
_atom_type_scat_dispersion_real
_atom_type_scat_dispersion_imag
_atom_type_scat_source
C C 0.0033 0.0016 'International Tables Vol C Tables 4.2.6.8 and 6.1.1.4'
H H 0.0000 0.0000 'International Tables Vol C Tables 4.2.6.8 and 6.1.1.4'
N N 0.0061 0.0033 'International Tables Vol C Tables 4.2.6.8 and 6.1.1.4'
B B 0.0013 0.0007 'International Tables Vol C Tables 4.2.6.8 and 6.1.1.4'
F F 0.0171 0.0103 'International Tables Vol C Tables 4.2.6.8 and 6.1.1.4'
Cl Cl 0.1484 0.1585 'International Tables Vol C Tables 4.2.6.8 and 6.1.1.4'
Yb Yb -0.3850 5.5486 'International Tables Vol C Tables 4.2.6.8 and 6.1.1.4'

loop_
_geom_angle_atom_site_label_1
_geom_angle_atom_site_label_2
_geom_angle_atom_site_label_3
_geom_angle
_geom_angle_site_symmetry_1
_geom_angle_site_symmetry_3
_geom_angle_publ_flag
N2 C1 C2 109.48(15) . . ?
N2 C1 C4 122.75(15) . . ?
C2 C1 C4 127.66(15) . . ?
C3 C2 C1 106.22(15) . . ?
C3 C2 H2 126.9 . . ?
C1 C2 H2 126.9 . . ?
N1 C3 C2 108.08(15) . . ?
N1 C3 C8 123.32(16) . . ?
C2 C3 C8 128.60(16) . . ?
C1 C4 C7 111.43(14) . . ?
C1 C4 C5 108.84(16) . . ?
C7 C4 C5 109.72(16) . . ?
C1 C4 C6 108.08(15) . . ?
C7 C4 C6 108.67(16) . . ?
C5 C4 C6 110.08(16) . . ?
C4 C5 H5A 109.5 . . ?
C4 C5 H5B 109.5 . . ?
H5A C5 H5B 109.5 . . ?
C4 C5 H5C 109.5 . . ?
H5A C5 H5C 109.5 . . ?
H5B C5 H5C 109.5 . . ?
C4 C6 H6A 109.5 . . ?
C4 C6 H6B 109.5 . . ?
H6A C6 H6B 109.5 . . ?
C4 C6 H6C 109.5 . . ?
H6A C6 H6C 109.5 . . ?
H6B C6 H6C 109.5 . . ?
C4 C7 Yb1 106.71(10) . . ?
C4 C7 H7A 109.5 . . ?
Yb1 C7 H7A 54.0 . . ?
C4 C7 H7B 109.5 . . ?
Yb1 C7 H7B 143.7 . . ?
H7A C7 H7B 109.5 . . ?
C4 C7 H7C 109.5 . . ?
Yb1 C7 H7C 59.7 . . ?
H7A C7 H7C 109.5 . . ?
H7B C7 H7C 109.5 . . ?
C3 C8 H8A 109.5 . . ?
C3 C8 H8B 109.5 . . ?
H8A C8 H8B 109.5 . . ?
C3 C8 H8C 109.5 . . ?
H8A C8 H8C 109.5 . . ?
H8B C8 H8C 109.5 . . ?
N4 C9 C10 110.10(15) . . ?
N4 C9 C12 122.90(15) . . ?
C10 C9 C12 126.98(16) . . ?
C11 C10 C9 106.11(15) . . ?
C11 C10 H10 126.9 . . ?
C9 C10 H10 126.9 . . ?
N3 C11 C10 107.89(15) . . ?
N3 C11 C16 123.42(17) . . ?
C10 C11 C16 128.68(17) . . ?
C9 C12 C14 110.52(16) . . ?
C9 C12 C15 108.79(16) . . ?
C14 C12 C15 109.10(19) . . ?
C9 C12 C13 110.40(15) . . ?
C14 C12 C13 110.18(16) . . ?
C15 C12 C13 107.79(19) . . ?
C12 C13 H13A 109.5 . . ?
C12 C13 H13B 109.5 . . ?
H13A C13 H13B 109.5 . . ?
C12 C13 H13C 109.5 . . ?
H13A C13 H13C 109.5 . . ?
H13B C13 H13C 109.5 . . ?
C12 C14 H14A 109.5 . . ?
C12 C14 H14B 109.5 . . ?
H14A C14 H14B 109.5 . . ?
C12 C14 H14C 109.5 . . ?
H14A C14 H14C 109.5 . . ?
H14B C14 H14C 109.5 . . ?
C12 C15 H15A 109.5 . . ?
C12 C15 H15B 109.5 . . ?
H15A C15 H15B 109.5 . . ?
C12 C15 H15C 109.5 . . ?
H15A C15 H15C 109.5 . . ?
H15B C15 H15C 109.5 . . ?
C11 C16 H16A 109.5 . . ?
C11 C16 H16B 109.5 . . ?
H16A C16 H16B 109.5 . . ?
C11 C16 H16C 109.5 . . ?
H16A C16 H16C 109.5 . . ?
H16B C16 H16C 109.5 . . ?
N6 C17 C18 109.25(14) . . ?
N6 C17 C20 122.62(14) . . ?
C18 C17 C20 128.11(15) . . ?
C19 C18 C17 106.31(14) . . ?
C19 C18 H18 126.8 . . ?
C17 C18 H18 126.8 . . ?
N5 C19 C18 107.69(14) . . ?
N5 C19 C24 123.37(15) . . ?
C18 C19 C24 128.91(15) . . ?
C17 C20 C23 110.54(14) . . ?
C17 C20 C22 108.72(15) . . ?
C23 C20 C22 109.43(17) . . ?
C17 C20 C21 109.98(15) . . ?
C23 C20 C21 108.98(15) . . ?
C22 C20 C21 109.17(16) . . ?
C20 C21 H21A 109.5 . . ?
C20 C21 H21B 109.5 . . ?
H21A C21 H21B 109.5 . . ?
C20 C21 H21C 109.5 . . ?
H21A C21 H21C 109.5 . . ?
H21B C21 H21C 109.5 . . ?
C20 C22 H22A 109.5 . . ?
C20 C22 H22B 109.5 . . ?
H22A C22 H22B 109.5 . . ?
C20 C22 H22C 109.5 . . ?
H22A C22 H22C 109.5 . . ?
H22B C22 H22C 109.5 . . ?
C20 C23 H23A 109.5 . . ?
C20 C23 H23B 109.5 . . ?
H23A C23 H23B 109.5 . . ?
C20 C23 H23C 109.5 . . ?
H23A C23 H23C 109.5 . . ?
H23B C23 H23C 109.5 . . ?
C19 C24 H24A 109.5 . . ?
C19 C24 H24B 109.5 . . ?
H24A C24 H24B 109.5 . . ?
C19 C24 H24C 109.5 . . ?
H24A C24 H24C 109.5 . . ?
H24B C24 H24C 109.5 . . ?
N7 C25 C26 121.01(15) . . ?
N7 C25 C30 122.47(15) . . ?
C26 C25 C30 116.52(15) . . ?
C27 C26 C25 120.94(15) . . ?
C27 C26 H26 119.5 . . ?
C25 C26 H26 119.5 . . ?
C28 C27 C26 122.28(15) . . ?
C28 C27 C31 119.60(15) . . ?
C26 C27 C31 118.10(15) . . ?
C27 C28 C29 117.17(15) . . ?
C27 C28 H28 121.4 . . ?
C29 C28 H28 121.4 . . ?
C30 C29 C28 121.98(15) . . ?
C30 C29 C32 120.12(15) . . ?
C28 C29 C32 117.86(15) . . ?
C29 C30 C25 121.07(15) . . ?
C29 C30 H30 119.5 . . ?
C25 C30 H30 119.5 . . ?
F2 C31 F3 107.63(17) . . ?
F2 C31 F1 104.92(17) . . ?
F3 C31 F1 105.06(16) . . ?
F2 C31 C27 113.16(15) . . ?
F3 C31 C27 113.44(16) . . ?
F1 C31 C27 111.94(16) . . ?
F4A C32 F6A 106.5(5) . . ?
F5 C32 F6 110.0(4) . . ?
F5 C32 F4 103.4(3) . . ?
F6 C32 F4 106.2(4) . . ?
F4A C32 F5A 105.6(3) . . ?
F6A C32 F5A 104.6(5) . . ?
F4A C32 C29 116.8(3) . . ?
F5 C32 C29 115.5(2) . . ?
F6A C32 C29 114.9(5) . . ?
F6 C32 C29 112.7(4) . . ?
F4 C32 C29 108.2(2) . . ?
F5A C32 C29 107.4(3) . . ?
C3 N1 N2 109.12(13) . . ?
C3 N1 B1 128.21(14) . . ?
N2 N1 B1 122.18(13) . . ?
C3 N1 Yb1 149.30(11) . . ?
N2 N1 Yb1 42.49(7) . . ?
B1 N1 Yb1 82.06(8) . . ?
C1 N2 N1 107.08(13) . . ?
C1 N2 Yb1 137.25(11) . . ?
N1 N2 Yb1 113.66(10) . . ?
C11 N3 N4 109.98(14) . . ?
C11 N3 B1 127.07(14) . . ?
N4 N3 B1 122.81(13) . . ?
C9 N4 N3 105.89(13) . . ?
C9 N4 Yb1 140.85(11) . . ?
N3 N4 Yb1 112.19(9) . . ?
C19 N5 N6 109.78(13) . . ?
C19 N5 B1 128.27(13) . . ?
N6 N5 B1 121.00(12) . . ?
C17 N6 N5 106.97(12) . . ?
C17 N6 Yb1 136.69(10) . . ?
N5 N6 Yb1 113.70(9) . . ?
C25 N7 Yb1 137.42(11) . . ?
C25 N7 H7 109.8(16) . . ?
Yb1 N7 H7 112.5(16) . . ?
N3 B1 N1 109.76(13) . . ?
N3 B1 N5 108.41(13) . . ?
N1 B1 N5 112.46(13) . . ?
N3 B1 H1 109.1(12) . . ?
N1 B1 H1 109.2(12) . . ?
N5 B1 H1 107.8(12) . . ?
N7 Yb1 N2 90.53(5) . . ?
N7 Yb1 N6 87.55(5) . . ?
N2 Yb1 N6 94.80(5) . . ?
N7 Yb1 N4 159.09(5) . . ?
N2 Yb1 N4 74.30(5) . . ?
N6 Yb1 N4 79.66(5) . . ?
N7 Yb1 Cl1 91.71(4) . . ?
N2 Yb1 Cl1 133.55(4) . . ?
N6 Yb1 Cl1 131.65(3) . . ?
N4 Yb1 Cl1 109.16(3) . . ?
N7 Yb1 N1 95.78(5) . . ?
N2 Yb1 N1 23.84(4) . . ?
N6 Yb1 N1 71.85(4) . . ?
N4 Yb1 N1 64.61(4) . . ?
Cl1 Yb1 N1 155.75(3) . . ?
N7 Yb1 C7 78.34(6) . . ?
N2 Yb1 C7 58.93(5) . . ?
N6 Yb1 C7 149.55(5) . . ?
N4 Yb1 C7 104.74(5) . . ?
Cl1 Yb1 C7 76.20(3) . . ?
N1 Yb1 C7 82.77(4) . . ?
N7 Yb1 H7 16.8(5) . . ?
N2 Yb1 H7 102.1(5) . . ?
N6 Yb1 H7 98.5(5) . . ?
N4 Yb1 H7 175.8(5) . . ?
Cl1 Yb1 H7 74.9(5) . . ?
N1 Yb1 H7 111.2(5) . . ?
C7 Yb1 H7 74.9(5) . . ?

loop_
_geom_bond_atom_site_label_1
_geom_bond_atom_site_label_2
_geom_bond_distance
_geom_bond_site_symmetry_2
_geom_bond_publ_flag
C1 N2 1.341(2) . ?
C1 C2 1.398(2) . ?
C1 C4 1.514(2) . ?
C2 C3 1.382(2) . ?
C2 H2 0.9500 . ?
C3 N1 1.355(2) . ?
C3 C8 1.494(2) . ?
C4 C7 1.525(3) . ?
C4 C5 1.532(3) . ?
C4 C6 1.535(3) . ?
C5 H5A 0.9800 . ?
C5 H5B 0.9800 . ?
C5 H5C 0.9800 . ?
C6 H6A 0.9800 . ?
C6 H6B 0.9800 . ?
C6 H6C 0.9800 . ?
C7 Yb1 3.1921(19) . ?
C7 H7A 0.9800 . ?
C7 H7B 0.9800 . ?
C7 H7C 0.9800 . ?
C8 H8A 0.9800 . ?
C8 H8B 0.9800 . ?
C8 H8C 0.9800 . ?
C9 N4 1.350(2) . ?
C9 C10 1.394(2) . ?
C9 C12 1.511(2) . ?
C10 C11 1.378(3) . ?
C10 H10 0.9500 . ?
C11 N3 1.353(2) . ?
C11 C16 1.496(3) . ?
C12 C14 1.524(3) . ?
C12 C15 1.533(3) . ?
C12 C13 1.536(3) . ?
C13 H13A 0.9800 . ?
C13 H13B 0.9800 . ?
C13 H13C 0.9800 . ?
C14 H14A 0.9800 . ?
C14 H14B 0.9800 . ?
C14 H14C 0.9800 . ?
C15 H15A 0.9800 . ?
C15 H15B 0.9800 . ?
C15 H15C 0.9800 . ?
C16 H16A 0.9800 . ?
C16 H16B 0.9800 . ?
C16 H16C 0.9800 . ?
C17 N6 1.345(2) . ?
C17 C18 1.402(2) . ?
C17 C20 1.511(2) . ?
C18 C19 1.384(2) . ?
C18 H18 0.9500 . ?
C19 N5 1.353(2) . ?
C19 C24 1.493(2) . ?
C20 C23 1.531(3) . ?
C20 C22 1.533(3) . ?
C20 C21 1.537(3) . ?
C21 H21A 0.9800 . ?
C21 H21B 0.9800 . ?
C21 H21C 0.9800 . ?
C22 H22A 0.9800 . ?
C22 H22B 0.9800 . ?
C22 H22C 0.9800 . ?
C23 H23A 0.9800 . ?
C23 H23B 0.9800 . ?
C23 H23C 0.9800 . ?
C24 H24A 0.9800 . ?
C24 H24B 0.9800 . ?
C24 H24C 0.9800 . ?
C25 N7 1.372(2) . ?
C25 C26 1.410(2) . ?
C25 C30 1.415(2) . ?
C26 C27 1.387(2) . ?
C26 H26 0.9500 . ?
C27 C28 1.385(2) . ?
C27 C31 1.497(2) . ?
C28 C29 1.390(2) . ?
C28 H28 0.9500 . ?
C29 C30 1.386(2) . ?
C29 C32 1.494(2) . ?
C30 H30 0.9500 . ?
C31 F2 1.329(2) . ?
C31 F3 1.331(2) . ?
C31 F1 1.347(3) . ?
C32 F4A 1.228(6) . ?
C32 F5 1.282(4) . ?
C32 F6A 1.317(10) . ?
C32 F6 1.354(7) . ?
C32 F4 1.449(5) . ?
C32 F5A 1.460(6) . ?
N1 N2 1.3857(18) . ?
N1 B1 1.551(2) . ?
N1 Yb1 3.1397(13) . ?
N2 Yb1 2.3155(14) . ?
N3 N4 1.3832(18) . ?
N3 B1 1.536(2) . ?
N4 Yb1 2.4249(13) . ?
N5 N6 1.3793(18) . ?
N5 B1 1.553(2) . ?
N6 Yb1 2.3315(13) . ?
N7 Yb1 2.2131(14) . ?
N7 H7 0.83(2) . ?
B1 H1 1.07(2) . ?
Cl1 Yb1 2.5217(4) . ?
Yb1 H7 2.64(2) . ?
